data_7153560
loop_
_publ_author_name
'Mahanta, Sanjeev P.'
'Panda, Pradeepta K.'

_publ_section_title
;
 5,10-Diacylcalix[4]pyrroles: synthesis and anion binding studies.
;
_journal_issue 2
_journal_name_full 'Organic &amp; biomolecular chemistry'
_journal_page_first 278
_journal_page_last 285
_journal_paper_doi 10.1039/c3ob41966e
_journal_volume 12
_journal_year 2014
_chemical_formula_sum 'C8 H11 N O2'
_chemical_formula_weight 153.18
_chemical_name_systematic
;
?
;
_space_group_IT_number 2
_symmetry_cell_setting triclinic
_symmetry_space_group_name_Hall '-P 1'
_symmetry_space_group_name_H-M 'P -1'
_atom_sites_solution_hydrogens geom
_atom_sites_solution_primary direct
_atom_sites_solution_secondary difmap
_audit_creation_method SHELXL-97
_cell_angle_alpha 95.85(5)
_cell_angle_beta 110.15(4)
_cell_angle_gamma 112.75(4)
_cell_formula_units_Z 4
_cell_length_a 8.37(2)
_cell_length_b 10.24(3)
_cell_length_c 10.52(3)
_cell_measurement_reflns_used 2003
_cell_measurement_temperature 100(2)
_cell_measurement_theta_max 26.47
_cell_measurement_theta_min 2.24
_cell_volume 751(4)
_computing_cell_refinement 'Bruker SMART'
_computing_data_collection 'Bruker SMART'
_computing_data_reduction 'Bruker SAINT'
_computing_molecular_graphics 'Bruker SHELXTL'
_computing_publication_material 'Bruker SHELXTL'
_computing_structure_refinement 'SHELXL-97 (Sheldrick, 1997)'
_computing_structure_solution 'SHELXS-97 (Sheldrick, 1990)'
_diffrn_ambient_temperature 100(2)
_diffrn_measured_fraction_theta_full 0.824
_diffrn_measured_fraction_theta_max 0.824
_diffrn_measurement_device_type 'CCD area detector'
_diffrn_measurement_method 'phi and omega scans'
_diffrn_radiation_monochromator graphite
_diffrn_radiation_source 'fine-focus sealed tube'
_diffrn_radiation_type MoK\a
_diffrn_radiation_wavelength 0.71073
_diffrn_reflns_av_R_equivalents 0.0792
_diffrn_reflns_av_sigmaI/netI 0.1744
_diffrn_reflns_limit_h_max 10
_diffrn_reflns_limit_h_min -10
_diffrn_reflns_limit_k_max 12
_diffrn_reflns_limit_k_min -12
_diffrn_reflns_limit_l_max 13
_diffrn_reflns_limit_l_min -13
_diffrn_reflns_number 4625
_diffrn_reflns_theta_full 26.89
_diffrn_reflns_theta_max 26.89
_diffrn_reflns_theta_min 2.14
_exptl_absorpt_coefficient_mu 0.098
_exptl_absorpt_correction_T_max 0.9855
_exptl_absorpt_correction_T_min 0.9788
_exptl_absorpt_correction_type multi-scan
_exptl_absorpt_process_details 'Bruker AXS SADABS program'
_exptl_crystal_colour colorless
_exptl_crystal_density_diffrn 1.353
_exptl_crystal_density_method 'not measured'
_exptl_crystal_description block
_exptl_crystal_F_000 328
_exptl_crystal_size_max 0.22
_exptl_crystal_size_mid 0.18
_exptl_crystal_size_min 0.15
_refine_diff_density_max 0.579
_refine_diff_density_min -0.716
_refine_diff_density_rms 0.130
_refine_ls_extinction_method none
_refine_ls_goodness_of_fit_ref 1.271
_refine_ls_hydrogen_treatment mixed
_refine_ls_matrix_type full
_refine_ls_number_parameters 219
_refine_ls_number_reflns 2670
_refine_ls_number_restraints 0
_refine_ls_restrained_S_all 1.271
_refine_ls_R_factor_all 0.2386
_refine_ls_R_factor_gt 0.1007
_refine_ls_shift/su_max 0.000
_refine_ls_shift/su_mean 0.000
_refine_ls_structure_factor_coef Fsqd
_refine_ls_weighting_details 'calc w=1/[\s^2^(Fo^2^)+(0.2000P)^2^+0.0000P] where P=(Fo^2^+2Fc^2^)/3'
_refine_ls_weighting_scheme calc
_refine_ls_wR_factor_gt 0.2831
_refine_ls_wR_factor_ref 0.3458
_reflns_number_gt 1631
_reflns_number_total 2670
_reflns_threshold_expression >2sigma(I)
_cod_data_source_file c3ob41966e.txt
_cod_data_source_block san_s
_cod_depositor_comments
;
The following automatic conversions were performed:

'_symmetry_cell_setting' value 'Triclinic' changed to 'triclinic'
according to
/usr/data/users/saulius/automatic-downloads/current/RSC/lib/dictionaries/cif_core.dic
dictionary named 'cif_core.dic' version 2.4.2 from 2011-04-26.

Automatic conversion script
Id: cif_fix_values 2281 2013-09-26 08:29:07Z andrius 
;
_cod_original_cell_volume 752(4)
_cod_original_sg_symbol_H-M P-1
_cod_database_code 7153560

loop_
_symmetry_equiv_pos_as_xyz
'x, y, z'
'-x, -y, -z'

loop_
_atom_site_label
_atom_site_type_symbol
_atom_site_fract_x
_atom_site_fract_y
_atom_site_fract_z
_atom_site_U_iso_or_equiv
_atom_site_adp_type
_atom_site_occupancy
_atom_site_symmetry_multiplicity
_atom_site_calc_flag
_atom_site_refinement_flags
O3 O 0.3200(4) 0.3768(3) 0.0418(3) 0.0263(7) Uani 1 1 d .
N1 N 0.7576(5) 0.9862(4) 0.8614(3) 0.0290(8) Uani 1 1 d .
O1 O 0.4640(4) 0.7644(3) 0.8798(3) 0.0317(8) Uani 1 1 d .
O4 O 0.2404(4) 0.5863(3) -0.0078(3) 0.0358(8) Uani 1 1 d .
N2 N 0.6690(4) 0.5945(4) 0.2213(3) 0.0268(8) Uani 1 1 d .
O2 O 0.2680(4) 0.9054(3) 0.8892(3) 0.0371(8) Uani 1 1 d .
C12 C 0.5238(5) 0.5533(4) 0.2605(4) 0.0232(8) Uani 1 1 d .
C4 C 0.5921(5) 0.9026(4) 0.7516(4) 0.0242(8) Uani 1 1 d .
C7 C 0.3314(5) 0.9245(4) 0.8041(4) 0.0288(9) Uani 1 1 d .
C11 C 0.5989(5) 0.6135(4) 0.3998(4) 0.0284(9) Uani 1 1 d .
H11 H 0.5302 0.6046 0.4566 0.034 Uiso 1 1 calc R
C2 C 0.8190(5) 0.9940(4) 0.6795(4) 0.0313(9) Uani 1 1 d .
H2 H 0.8848 1.0153 0.6208 0.038 Uiso 1 1 calc R
C15 C 0.2549(5) 0.5704(4) 0.1030(4) 0.0290(9) Uani 1 1 d .
C5 C 0.4151(5) 0.8234(4) 0.7685(4) 0.0266(8) Uani 1 1 d .
C1 C 0.8979(5) 1.0444(4) 0.8198(4) 0.0303(9) Uani 1 1 d .
H1 H 1.0282 1.1089 0.8785 0.036 Uiso 1 1 calc R
C3 C 0.6263(6) 0.9059(4) 0.6344(4) 0.0321(10) Uani 1 1 d .
H3 H 0.5351 0.8571 0.5399 0.039 Uiso 1 1 calc R
C13 C 0.3251(5) 0.4630(4) 0.1567(4) 0.0254(8) Uani 1 1 d .
C9 C 0.8312(5) 0.6771(4) 0.3314(4) 0.0296(9) Uani 1 1 d .
H9 H 0.9536 0.7200 0.3305 0.035 Uiso 1 1 calc R
C16 C 0.2072(6) 0.6554(5) 0.1966(5) 0.0405(11) Uani 1 1 d .
H16A H 0.2209 0.7479 0.1724 0.061 Uiso 1 1 calc R
H16B H 0.2941 0.6768 0.2949 0.061 Uiso 1 1 calc R
H16C H 0.0756 0.5971 0.1835 0.061 Uiso 1 1 calc R
C14 C 0.2011(5) 0.3688(4) 0.2170(4) 0.0297(9) Uani 1 1 d .
H14A H 0.0674 0.3261 0.1493 0.045 Uiso 1 1 calc R
H14B H 0.2186 0.4285 0.3042 0.045 Uiso 1 1 calc R
H14C H 0.2356 0.2896 0.2373 0.045 Uiso 1 1 calc R
C10 C 0.7941(5) 0.6906(5) 0.4457(4) 0.0315(9) Uani 1 1 d .
H10 H 0.8849 0.7430 0.5397 0.038 Uiso 1 1 calc R
C8 C 0.3224(7) 1.0332(5) 0.7291(6) 0.0440(12) Uani 1 1 d .
H8A H 0.2242 1.0599 0.7351 0.066 Uiso 1 1 calc R
H8B H 0.2905 0.9928 0.6302 0.066 Uiso 1 1 calc R
H8C H 0.4463 1.1208 0.7707 0.066 Uiso 1 1 calc R
C6 C 0.2642(6) 0.7047(5) 0.6383(5) 0.0374(10) Uani 1 1 d .
H6A H 0.3130 0.6379 0.6128 0.056 Uiso 1 1 calc R
H6B H 0.2287 0.7487 0.5613 0.056 Uiso 1 1 calc R
H6C H 0.1520 0.6495 0.6553 0.056 Uiso 1 1 calc R
H2A H 0.662(9) 0.566(7) 0.122(6) 0.068(16) Uiso 1 1 d .
H1B H 0.394(7) 0.750(5) 0.903(5) 0.032(12) Uiso 1 1 d .
H2B H 0.371(7) 0.318(6) 0.069(6) 0.042(12) Uiso 1 1 d .
H1A H 0.766(6) 1.004(4) 0.933(5) 0.022(10) Uiso 1 1 d .

loop_
_atom_site_aniso_label
_atom_site_aniso_U_11
_atom_site_aniso_U_22
_atom_site_aniso_U_33
_atom_site_aniso_U_23
_atom_site_aniso_U_13
_atom_site_aniso_U_12
O3 0.0247(14) 0.0355(15) 0.0171(13) 0.0045(11) 0.0064(11) 0.0146(12)
N1 0.0270(17) 0.043(2) 0.0200(16) 0.0078(14) 0.0105(14) 0.0188(16)
O1 0.0278(15) 0.0435(18) 0.0348(16) 0.0180(13) 0.0184(13) 0.0201(14)
O4 0.0312(16) 0.0484(18) 0.0305(16) 0.0207(13) 0.0107(14) 0.0202(15)
N2 0.0199(15) 0.0357(17) 0.0233(16) 0.0063(13) 0.0100(14) 0.0108(14)
O2 0.0288(15) 0.0497(19) 0.0324(16) 0.0041(14) 0.0154(14) 0.0166(15)
C12 0.0207(18) 0.0296(18) 0.0196(17) 0.0064(14) 0.0087(15) 0.0114(16)
C4 0.0204(17) 0.033(2) 0.0232(17) 0.0102(15) 0.0092(15) 0.0150(17)
C7 0.0187(17) 0.034(2) 0.028(2) 0.0011(16) 0.0070(16) 0.0101(17)
C11 0.0244(19) 0.040(2) 0.0205(17) 0.0078(16) 0.0099(16) 0.0143(18)
C2 0.027(2) 0.041(2) 0.028(2) 0.0098(16) 0.0132(17) 0.0165(19)
C15 0.0178(18) 0.034(2) 0.029(2) 0.0084(16) 0.0078(17) 0.0076(17)
C5 0.0229(18) 0.034(2) 0.0263(18) 0.0108(15) 0.0090(16) 0.0164(17)
C1 0.0216(18) 0.038(2) 0.032(2) 0.0085(17) 0.0095(17) 0.0157(17)
C3 0.031(2) 0.039(2) 0.028(2) 0.0083(17) 0.0167(19) 0.0141(19)
C13 0.0221(18) 0.0278(18) 0.0244(18) 0.0049(15) 0.0128(16) 0.0074(16)
C9 0.0205(18) 0.035(2) 0.0260(19) 0.0036(15) 0.0068(16) 0.0098(17)
C16 0.028(2) 0.050(3) 0.042(2) 0.004(2) 0.010(2) 0.021(2)
C14 0.0232(18) 0.036(2) 0.0238(18) 0.0087(16) 0.0098(16) 0.0079(18)
C10 0.025(2) 0.045(2) 0.0227(19) 0.0070(16) 0.0047(16) 0.019(2)
C8 0.042(2) 0.051(3) 0.056(3) 0.023(2) 0.027(2) 0.030(2)
C6 0.027(2) 0.037(2) 0.038(2) -0.0001(18) 0.010(2) 0.0108(19)

loop_
_atom_type_symbol
_atom_type_description
_atom_type_scat_dispersion_real
_atom_type_scat_dispersion_imag
_atom_type_scat_source
C C 0.0033 0.0016 'International Tables Vol C Tables 4.2.6.8 and 6.1.1.4'
H H 0.0000 0.0000 'International Tables Vol C Tables 4.2.6.8 and 6.1.1.4'
N N 0.0061 0.0033 'International Tables Vol C Tables 4.2.6.8 and 6.1.1.4'
O O 0.0106 0.0060 'International Tables Vol C Tables 4.2.6.8 and 6.1.1.4'

loop_
_geom_angle_atom_site_label_1
_geom_angle_atom_site_label_2
_geom_angle_atom_site_label_3
_geom_angle
C13 O3 H2B 111(3)
C4 N1 C1 110.8(4)
C4 N1 H1A 123(3)
C1 N1 H1A 126(4)
C5 O1 H1B 106(4)
C9 N2 C12 110.0(4)
C9 N2 H2A 122(4)
C12 N2 H2A 128(4)
C11 C12 N2 107.2(4)
C11 C12 C13 131.5(3)
N2 C12 C13 121.3(4)
N1 C4 C3 107.2(4)
N1 C4 C5 121.8(4)
C3 C4 C5 131.0(4)
O2 C7 C8 121.9(3)
O2 C7 C5 118.3(4)
C8 C7 C5 119.8(3)
C12 C11 C10 107.6(3)
C12 C11 H11 126.2
C10 C11 H11 126.2
C1 C2 C3 108.7(3)
C1 C2 H2 125.7
C3 C2 H2 125.7
O4 C15 C16 121.9(4)
O4 C15 C13 120.0(3)
C16 C15 C13 118.1(4)
O1 C5 C4 105.8(3)
O1 C5 C6 110.6(4)
C4 C5 C6 111.5(3)
O1 C5 C7 108.4(3)
C4 C5 C7 113.1(4)
C6 C5 C7 107.4(4)
C2 C1 N1 106.6(4)
C2 C1 H1 126.7
N1 C1 H1 126.7
C4 C3 C2 106.6(4)
C4 C3 H3 126.7
C2 C3 H3 126.7
O3 C13 C12 109.9(3)
O3 C13 C14 110.4(3)
C12 C13 C14 113.1(4)
O3 C13 C15 106.9(3)
C12 C13 C15 105.7(4)
C14 C13 C15 110.5(3)
N2 C9 C10 108.4(4)
N2 C9 H9 125.8
C10 C9 H9 125.8
C15 C16 H16A 109.5
C15 C16 H16B 109.5
H16A C16 H16B 109.5
C15 C16 H16C 109.5
H16A C16 H16C 109.5
H16B C16 H16C 109.5
C13 C14 H14A 109.5
C13 C14 H14B 109.5
H14A C14 H14B 109.5
C13 C14 H14C 109.5
H14A C14 H14C 109.5
H14B C14 H14C 109.5
C9 C10 C11 106.8(4)
C9 C10 H10 126.6
C11 C10 H10 126.6
C7 C8 H8A 109.5
C7 C8 H8B 109.5
H8A C8 H8B 109.5
C7 C8 H8C 109.5
H8A C8 H8C 109.5
H8B C8 H8C 109.5
C5 C6 H6A 109.5
C5 C6 H6B 109.5
H6A C6 H6B 109.5
C5 C6 H6C 109.5
H6A C6 H6C 109.5
H6B C6 H6C 109.5

loop_
_geom_bond_atom_site_label_1
_geom_bond_atom_site_label_2
_geom_bond_distance
O3 C13 1.401(5)
O3 H2B 0.88(5)
N1 C4 1.329(6)
N1 C1 1.340(5)
N1 H1A 0.73(4)
O1 C5 1.382(5)
O1 H1B 0.68(4)
O4 C15 1.165(5)
N2 C9 1.315(6)
N2 C12 1.346(5)
N2 H2A 1.03(5)
O2 C7 1.185(5)
C12 C11 1.344(6)
C12 C13 1.472(6)
C4 C3 1.359(5)
C4 C5 1.473(6)
C7 C8 1.439(6)
C7 C5 1.538(5)
C11 C10 1.382(6)
C11 H11 0.9500
C2 C1 1.338(7)
C2 C3 1.379(7)
C2 H2 0.9500
C15 C16 1.500(5)
C15 C13 1.507(6)
C5 C6 1.494(7)
C1 H1 0.9500
C3 H3 0.9500
C13 C14 1.488(5)
C9 C10 1.348(6)
C9 H9 0.9500
C16 H16A 0.9800
C16 H16B 0.9800
C16 H16C 0.9800
C14 H14A 0.9800
C14 H14B 0.9800
C14 H14C 0.9800
C10 H10 0.9500
C8 H8A 0.9800
C8 H8B 0.9800
C8 H8C 0.9800
C6 H6A 0.9800
C6 H6B 0.9800
C6 H6C 0.9800
